data_7123345
loop_
_publ_author_name
'Kabe, Yoshio'
'Kawakami, Yoshiteru'
'Ogishima, Tsuyoshi'
'Kawara, Tomoki'
'Yamauchi, Shota'
'Okamoto, Kazuhiko'
'Nikaido, Singo'
'Souma, Daiki'
'Jin, Ren-hua'

_publ_section_title
;
 Silane catecholates: Versatile tools for self-assembled dynamic covalent
 bond chemistry
;
_journal_name_full 'Chemical Communications'
_journal_paper_doi 10.1039/C9CC02103E
_journal_year 2019
_chemical_formula_sum 'C80 H101 N2 O17.5 S7 Si2'
_chemical_formula_weight 1651.23
_chemical_name_systematic
; 
 ? 
;
_space_group_IT_number 14
_symmetry_cell_setting monoclinic
_symmetry_space_group_name_Hall '-P 2ybc'
_symmetry_space_group_name_H-M 'P 1 21/c 1'
_atom_sites_solution_hydrogens geom
_atom_sites_solution_primary direct
_atom_sites_solution_secondary difmap
_audit_creation_method SHELXL-97
_audit_update_record
;
2019-01-21 deposited with the CCDC.    2019-04-29 downloaded from the CCDC.
;
_cell_angle_alpha 90.00
_cell_angle_beta 107.14(2)
_cell_angle_gamma 90.00
_cell_formula_units_Z 4
_cell_length_a 15.993(7)
_cell_length_b 21.486(9)
_cell_length_c 27.205(11)
_cell_measurement_reflns_used 18714
_cell_measurement_temperature 120(2)
_cell_measurement_theta_max 27.4855
_cell_measurement_theta_min 3.0085
_cell_volume 8933(7)
_computing_cell_refinement 'CrystalClear-SM Expert 2.0 r4 (Rigaku, 2009)'
_computing_data_collection 'CrystalClear-SM Expert 2.0 r4 (Rigaku, 2009)'
_computing_data_reduction 'CrystalClear-SM Expert 2.0 r4 (Rigaku, 2009)'
_computing_molecular_graphics 'Ortep-3 for Windows (Farrugia, 1997)'
_computing_publication_material 'WinGX publication routines (Farrugia, 1999)'
_computing_structure_refinement 'SHELXL-97 (Sheldrick, 1997)'
_computing_structure_solution 'SIR92 (Giacovazzo et al, 1993)'
_diffrn_ambient_temperature 120(2)
_diffrn_measured_fraction_theta_full 0.993
_diffrn_measured_fraction_theta_max 0.993
_diffrn_measurement_device_type
;
'Saturn724+ (4x4 bin mode)'
;
_diffrn_radiation_monochromator graphite
_diffrn_radiation_source 'fine-focus sealed tube'
_diffrn_radiation_type MoK\a
_diffrn_radiation_wavelength 0.71073
_diffrn_reflns_av_R_equivalents 0.1023
_diffrn_reflns_av_sigmaI/netI 0.0613
_diffrn_reflns_limit_h_max 20
_diffrn_reflns_limit_h_min -20
_diffrn_reflns_limit_k_max 27
_diffrn_reflns_limit_k_min -27
_diffrn_reflns_limit_l_max 35
_diffrn_reflns_limit_l_min -35
_diffrn_reflns_number 128180
_diffrn_reflns_theta_full 27.43
_diffrn_reflns_theta_max 27.43
_diffrn_reflns_theta_min 3.01
_exptl_absorpt_coefficient_mu 0.266
_exptl_absorpt_correction_type none
_exptl_crystal_colour Black
_exptl_crystal_density_diffrn 1.228
_exptl_crystal_density_method 'not measured'
_exptl_crystal_description Prism
_exptl_crystal_F_000 3500
_exptl_crystal_size_max 0.23
_exptl_crystal_size_mid 0.20
_exptl_crystal_size_min 0.10
_refine_diff_density_max 0.995
_refine_diff_density_min -0.876
_refine_diff_density_rms 0.134
_refine_ls_extinction_method none
_refine_ls_goodness_of_fit_ref 1.784
_refine_ls_hydrogen_treatment mixed
_refine_ls_matrix_type full
_refine_ls_number_parameters 1106
_refine_ls_number_reflns 20240
_refine_ls_number_restraints 6
_refine_ls_restrained_S_all 1.785
_refine_ls_R_factor_all 0.2191
_refine_ls_R_factor_gt 0.1894
_refine_ls_shift/su_max 0.287
_refine_ls_shift/su_mean 0.020
_refine_ls_structure_factor_coef Fsqd
_refine_ls_weighting_details 'calc w=1/[\s^2^(Fo^2^)+(0.2000P)^2^+0.0000P] where P=(Fo^2^+2Fc^2^)/3'
_refine_ls_weighting_scheme calc
_refine_ls_wR_factor_gt 0.4934
_refine_ls_wR_factor_ref 0.5169
_reflns_number_gt 14227
_reflns_number_total 20240
_reflns_threshold_expression >2sigma(I)
_cod_data_source_file c9cc02103e2.cif
_cod_data_source_block PhSi4EAT4_bluebox_14DMSO_5H2O
_cod_original_cell_volume 8934(7)
_cod_original_sg_symbol_H-M 'P 21/c'
_cod_original_formula_sum 'C80 H101 N2 O17.50 S7 Si2'
_cod_database_code 7123345

loop_
_symmetry_equiv_pos_as_xyz
'x, y, z'
'-x, y+1/2, -z+1/2'
'-x, -y, -z'
'x, -y-1/2, z-1/2'

loop_
_atom_site_label
_atom_site_type_symbol
_atom_site_fract_x
_atom_site_fract_y
_atom_site_fract_z
_atom_site_U_iso_or_equiv
_atom_site_adp_type
_atom_site_occupancy
_atom_site_symmetry_multiplicity
_atom_site_calc_flag
_atom_site_refinement_flags
_atom_site_disorder_assembly
_atom_site_disorder_group
C1 C 0.2029(4) 0.1251(2) 0.7497(2) 0.0553(12) Uani 1 1 d . . .
C2 C 0.2685(4) 0.1418(3) 0.7289(2) 0.0604(13) Uani 1 1 d . . .
C3 C 0.2696(4) 0.1976(3) 0.7038(2) 0.0585(13) Uani 1 1 d . . .
H3 H 0.3145 0.2080 0.6901 0.070 Uiso 1 1 calc R . .
C4 C 0.1989(4) 0.2379(3) 0.70041(19) 0.0549(12) Uani 1 1 d . . .
C5 C 0.1319(4) 0.2225(3) 0.72079(19) 0.0554(12) Uani 1 1 d . . .
C6 C 0.1321(4) 0.1657(3) 0.7456(2) 0.0567(13) Uani 1 1 d . . .
H6 H 0.0869 0.1549 0.7591 0.068 Uiso 1 1 calc R . .
C7 C -0.0128(4) 0.2561(3) 0.7375(2) 0.0697(16) Uani 1 1 d . . .
H7A H -0.0536 0.2901 0.7322 0.105 Uiso 1 1 calc R . .
H7B H 0.0107 0.2481 0.7736 0.105 Uiso 1 1 calc R . .
H7C H -0.0423 0.2196 0.7206 0.105 Uiso 1 1 calc R . .
C8 C 0.0634(4) 0.2734(3) 0.7147(2) 0.0574(12) Uani 1 1 d . . .
C9 C 0.1145(5) 0.3319(3) 0.7431(2) 0.0697(16) Uani 1 1 d . . .
H9A H 0.0745 0.3667 0.7394 0.084 Uiso 1 1 calc R . .
H9B H 0.1385 0.3229 0.7795 0.084 Uiso 1 1 calc R . .
C10 C 0.1886(4) 0.3494(3) 0.7208(2) 0.0696(15) Uani 1 1 d . . .
H10A H 0.2442 0.3471 0.7476 0.083 Uiso 1 1 calc R . .
H10B H 0.1806 0.3919 0.7081 0.083 Uiso 1 1 calc R . .
C11 C 0.1896(4) 0.3038(3) 0.6755(2) 0.0589(13) Uani 1 1 d . . .
C12 C 0.2634(4) 0.3206(3) 0.6531(2) 0.0659(14) Uani 1 1 d . . .
H12A H 0.2536 0.3615 0.6384 0.099 Uiso 1 1 calc R . .
H12B H 0.2650 0.2911 0.6269 0.099 Uiso 1 1 calc R . .
H12C H 0.3182 0.3198 0.6798 0.099 Uiso 1 1 calc R . .
C13 C 0.0298(4) 0.2921(3) 0.6571(2) 0.0594(13) Uani 1 1 d . . .
C14 C 0.0965(4) 0.3081(3) 0.6370(2) 0.0585(13) Uani 1 1 d . . .
C15 C 0.0803(4) 0.3282(3) 0.5871(2) 0.0564(12) Uani 1 1 d . . .
H15 H 0.1258 0.3393 0.5740 0.068 Uiso 1 1 calc R . .
C16 C -0.0749(4) 0.3141(3) 0.5772(2) 0.0587(13) Uani 1 1 d . . .
C17 C -0.0073(4) 0.3312(2) 0.5564(2) 0.0560(12) Uani 1 1 d . . .
C18 C -0.0572(4) 0.2947(3) 0.6274(2) 0.0635(14) Uani 1 1 d . . .
H18 H -0.1020 0.2837 0.6410 0.076 Uiso 1 1 calc R . .
C19 C 0.3046(4) -0.0889(3) 0.7672(2) 0.0575(12) Uani 1 1 d . . .
C20 C 0.3718(4) -0.0716(3) 0.7472(2) 0.0622(14) Uani 1 1 d . . .
C21 C 0.4203(4) -0.1157(3) 0.7312(2) 0.0630(14) Uani 1 1 d . . .
H21 H 0.4657 -0.1043 0.7182 0.076 Uiso 1 1 calc R . .
C22 C 0.3990(4) -0.1786(3) 0.7351(2) 0.0570(12) Uani 1 1 d . . .
C23 C 0.3313(4) -0.1946(3) 0.7556(2) 0.0582(13) Uani 1 1 d . . .
C24 C 0.2832(4) -0.1495(3) 0.7724(2) 0.0571(12) Uani 1 1 d . . .
H24 H 0.2387 -0.1602 0.7865 0.068 Uiso 1 1 calc R . .
C25 C 0.2382(4) -0.2832(3) 0.7763(2) 0.0673(15) Uani 1 1 d . . .
H25A H 0.2306 -0.3275 0.7742 0.101 Uiso 1 1 calc R . .
H25B H 0.1848 -0.2632 0.7572 0.101 Uiso 1 1 calc R . .
H25C H 0.2532 -0.2704 0.8116 0.101 Uiso 1 1 calc R . .
C26 C 0.3117(4) -0.2646(3) 0.7537(2) 0.0605(13) Uani 1 1 d . . .
C27 C 0.4013(4) -0.2973(3) 0.7842(3) 0.0713(16) Uani 1 1 d . . .
H27A H 0.4165 -0.2856 0.8202 0.086 Uiso 1 1 calc R . .
H27B H 0.3940 -0.3422 0.7821 0.086 Uiso 1 1 calc R . .
C28 C 0.4733(4) -0.2792(3) 0.7631(2) 0.0686(15) Uani 1 1 d . . .
H28A H 0.4977 -0.3161 0.7521 0.082 Uiso 1 1 calc R . .
H28B H 0.5193 -0.2590 0.7897 0.082 Uiso 1 1 calc R . .
C29 C 0.4393(4) -0.2336(3) 0.7161(2) 0.0679(15) Uani 1 1 d . . .
C30 C 0.5134(4) -0.2152(4) 0.6926(3) 0.0780(18) Uani 1 1 d . . .
H30A H 0.5361 -0.2519 0.6810 0.117 Uiso 1 1 calc R . .
H30B H 0.5595 -0.1946 0.7182 0.117 Uiso 1 1 calc R . .
H30C H 0.4904 -0.1876 0.6640 0.117 Uiso 1 1 calc R . .
C31 C 0.2953(4) -0.2826(3) 0.6967(2) 0.0598(13) Uani 1 1 d . . .
C32 C 0.3618(4) -0.2675(3) 0.6770(2) 0.0607(13) Uani 1 1 d . . .
C33 C 0.3546(4) -0.2778(3) 0.6254(2) 0.0623(13) Uani 1 1 d . . .
H33 H 0.4004 -0.2677 0.6122 0.075 Uiso 1 1 calc R . .
C34 C -0.2774(4) 0.3037(3) 0.4062(2) 0.0616(13) Uani 1 1 d . . .
C35 C -0.2090(4) 0.3191(3) 0.3858(2) 0.0595(13) Uani 1 1 d . . .
C36 C 0.2174(4) -0.3103(3) 0.6660(2) 0.0600(13) Uani 1 1 d . . .
H36 H 0.1733 -0.3222 0.6799 0.072 Uiso 1 1 calc R . .
C37 C 0.3852(4) 0.0499(3) 0.8393(2) 0.0613(13) Uani 1 1 d . . .
C38 C 0.4582(6) 0.0836(4) 0.8479(3) 0.098(3) Uani 1 1 d . . .
H38 H 0.4734 0.0995 0.8199 0.117 Uiso 1 1 calc R . .
C39 C 0.5138(7) 0.0961(5) 0.8983(4) 0.120(4) Uani 1 1 d . . .
H39 H 0.5634 0.1207 0.9030 0.144 Uiso 1 1 calc R . .
C40 C 0.4945(6) 0.0731(5) 0.9375(3) 0.107(3) Uani 1 1 d . . .
H40 H 0.5300 0.0820 0.9705 0.128 Uiso 1 1 calc R . .
C41 C 0.4212(6) 0.0350(6) 0.9311(3) 0.112(3) Uani 1 1 d . . .
H41 H 0.4087 0.0167 0.9592 0.135 Uiso 1 1 calc R . .
C42 C 0.3689(6) 0.0256(5) 0.8823(3) 0.096(2) Uani 1 1 d . . .
H42 H 0.3191 0.0014 0.8778 0.115 Uiso 1 1 calc R . .
C43 C -0.1806(4) 0.4344(3) 0.4842(2) 0.0633(14) Uani 1 1 d . . .
C44 C -0.2641(5) 0.4563(4) 0.4775(3) 0.087(2) Uani 1 1 d . . .
H44 H -0.3084 0.4271 0.4744 0.105 Uiso 1 1 calc R . .
C45 C -0.2867(6) 0.5174(4) 0.4752(4) 0.099(2) Uani 1 1 d . . .
H45 H -0.3445 0.5296 0.4698 0.118 Uiso 1 1 calc R . .
C46 C -0.2186(7) 0.5622(4) 0.4812(3) 0.095(2) Uani 1 1 d . . .
H46 H -0.2309 0.6045 0.4802 0.114 Uiso 1 1 calc R . .
C47 C -0.1367(6) 0.5422(4) 0.4882(4) 0.098(2) Uani 1 1 d . . .
H47 H -0.0921 0.5711 0.4913 0.117 Uiso 1 1 calc R . .
C48 C -0.1174(5) 0.4801(4) 0.4908(4) 0.092(2) Uani 1 1 d . . .
H48 H -0.0592 0.4681 0.4974 0.110 Uiso 1 1 calc R . .
C49 C 0.9845(5) 0.0630(4) 0.6666(3) 0.0777(18) Uani 1 1 d . . .
H49 H 0.9383 0.0593 0.6807 0.093 Uiso 1 1 calc R . .
C50 C 0.9865(5) 0.1113(3) 0.6325(2) 0.0740(17) Uani 1 1 d . . .
H50 H 0.9411 0.1401 0.6237 0.089 Uiso 1 1 calc R . .
C51 C 1.0558(5) 0.1167(3) 0.6116(2) 0.0689(16) Uani 1 1 d . . .
C52 C 1.1245(5) 0.0752(3) 0.6286(2) 0.0729(17) Uani 1 1 d . . .
H52 H 1.1741 0.0799 0.6177 0.087 Uiso 1 1 calc R . .
C53 C 1.1210(5) 0.0271(3) 0.6614(2) 0.0751(17) Uani 1 1 d . . .
H53 H 1.1666 -0.0014 0.6714 0.090 Uiso 1 1 calc R . .
C54 C 0.9702(5) 0.2087(3) 0.4904(3) 0.0728(16) Uani 1 1 d . . .
H54 H 0.9163 0.2193 0.4676 0.087 Uiso 1 1 calc R . .
C55 C 0.9748(5) 0.1783(3) 0.5359(3) 0.0772(18) Uani 1 1 d . . .
H55 H 0.9234 0.1700 0.5441 0.093 Uiso 1 1 calc R . .
C56 C 1.0541(5) 0.1600(3) 0.5697(2) 0.0717(16) Uani 1 1 d . . .
C57 C 1.1297(5) 0.1799(4) 0.5584(3) 0.0782(18) Uani 1 1 d . . .
H57 H 1.1843 0.1725 0.5818 0.094 Uiso 1 1 calc R . .
C58 C 1.1242(5) 0.2103(3) 0.5134(3) 0.0736(17) Uani 1 1 d . . .
H58 H 1.1750 0.2226 0.5060 0.088 Uiso 1 1 calc R . .
C59 C 1.0411(5) 0.2476(3) 0.4275(2) 0.0729(16) Uani 1 1 d . . .
H59A H 1.0972 0.2654 0.4283 0.087 Uiso 1 1 calc R . .
H59B H 0.9971 0.2800 0.4178 0.087 Uiso 1 1 calc R . .
C60 C 1.0185(4) 0.1949(3) 0.3888(2) 0.0684(16) Uani 1 1 d . . .
C61 C 0.9324(5) 0.1848(4) 0.3594(3) 0.0796(19) Uani 1 1 d . . .
H61 H 0.8883 0.2123 0.3608 0.096 Uiso 1 1 calc R . .
C62 C 0.9135(5) 0.1324(4) 0.3274(3) 0.0767(17) Uani 1 1 d . . .
H62 H 0.8561 0.1246 0.3081 0.092 Uiso 1 1 calc R . .
C63 C 0.9786(4) 0.0923(3) 0.3242(2) 0.0660(15) Uani 1 1 d . . .
C64 C 1.0629(4) 0.1024(3) 0.3525(2) 0.0702(15) Uani 1 1 d . . .
H64 H 1.1066 0.0749 0.3503 0.084 Uiso 1 1 calc R . .
C65 C 1.0839(5) 0.1545(3) 0.3850(3) 0.0726(16) Uani 1 1 d . . .
H65 H 1.1417 0.1620 0.4039 0.087 Uiso 1 1 calc R . .
C66 C 1.0450(6) -0.0334(3) 0.7110(2) 0.0784(19) Uani 1 1 d . . .
H66A H 1.0004 -0.0263 0.7280 0.094 Uiso 1 1 calc R . .
H66B H 1.1005 -0.0397 0.7372 0.094 Uiso 1 1 calc R . .
N1 N 1.0511(4) 0.0220(3) 0.67859(19) 0.0714(14) Uani 1 1 d . . .
N2 N 1.0450(4) 0.2227(2) 0.47938(19) 0.0677(13) Uani 1 1 d . . .
O1 O 0.2114(3) 0.06695(19) 0.77050(15) 0.0628(10) Uani 1 1 d . . .
O2 O 0.3299(3) 0.0954(2) 0.73457(17) 0.0676(10) Uani 1 1 d . . .
O3 O 0.2608(3) -0.03717(19) 0.77904(16) 0.0634(10) Uani 1 1 d . . .
O4 O 0.3806(3) -0.0083(2) 0.74349(17) 0.0674(10) Uani 1 1 d . . .
O5 O -0.1361(3) 0.3393(2) 0.42201(15) 0.0632(10) Uani 1 1 d . . .
O6 O -0.2566(3) 0.3140(2) 0.45764(15) 0.0649(10) Uani 1 1 d . . .
O7 O -0.0378(2) 0.34727(19) 0.50601(14) 0.0604(9) Uani 1 1 d . . .
O8 O -0.1569(3) 0.3172(2) 0.54128(16) 0.0671(10) Uani 1 1 d . . .
Si1 Si 0.31283(10) 0.03355(8) 0.77216(6) 0.0587(4) Uani 1 1 d . . .
Si2 Si -0.15329(10) 0.34936(8) 0.48278(6) 0.0597(4) Uani 1 1 d . . .
S1 S 0.3950(5) 0.1285(3) 0.6183(3) 0.208(2) Uani 1 1 d . . .
O9 O 0.2988(9) 0.1015(10) 0.5877(5) 0.249(8) Uani 1 1 d . . .
C67 C 0.4501(9) 0.0719(8) 0.6561(6) 0.158(5) Uani 1 1 d . . .
H67A H 0.4261 0.0654 0.6842 0.237 Uiso 1 1 calc R . .
H67B H 0.5105 0.0835 0.6694 0.237 Uiso 1 1 calc R . .
H67C H 0.4454 0.0342 0.6366 0.237 Uiso 1 1 calc R . .
C68 C 0.440(4) 0.1364(16) 0.5722(10) 0.42(3) Uani 1 1 d . . .
H68A H 0.4132 0.1702 0.5503 0.627 Uiso 1 1 calc R . .
H68B H 0.4331 0.0986 0.5525 0.627 Uiso 1 1 calc R . .
H68C H 0.5017 0.1449 0.5868 0.627 Uiso 1 1 calc R . .
S2A S 0.3119(3) 0.3000(3) 0.4333(2) 0.139(3) Uani 0.613(13) 1 d PD A 1
O10A O 0.253(2) 0.2998(15) 0.3775(7) 0.265(15) Uani 0.613(13) 1 d PD A 1
C70A C 0.2569(14) 0.2544(15) 0.4569(8) 0.167(14) Uani 0.613(13) 1 d PD A 1
H70A H 0.1962 0.2573 0.4376 0.250 Uiso 0.613(13) 1 calc PR A 1
H70B H 0.2642 0.2656 0.4921 0.250 Uiso 0.613(13) 1 calc PR A 1
H70C H 0.2768 0.2125 0.4553 0.250 Uiso 0.613(13) 1 calc PR A 1
S2B S 0.2967(11) 0.2373(9) 0.4069(8) 0.266(13) Uani 0.387(13) 1 d PD A 2
O10B O 0.295(3) 0.275(2) 0.3575(16) 0.210(17) Uani 0.387(13) 1 d P A 2
C70B C 0.2475(18) 0.2641(15) 0.4398(10) 0.098(9) Uani 0.387(13) 1 d PD A 2
H70D H 0.1860 0.2630 0.4220 0.147 Uiso 0.387(13) 1 calc PR A 2
H70E H 0.2654 0.3065 0.4479 0.147 Uiso 0.387(13) 1 calc PR A 2
H70F H 0.2589 0.2405 0.4710 0.147 Uiso 0.387(13) 1 calc PR A 2
C69 C 0.4085(11) 0.2512(12) 0.4388(6) 0.200(8) Uani 1 1 d . . .
H69A H 0.4523 0.2601 0.4707 0.300 Uiso 0.613(13) 1 calc PR A 1
H69B H 0.4314 0.2599 0.4107 0.300 Uiso 0.613(13) 1 calc PR A 1
H69C H 0.3923 0.2081 0.4380 0.300 Uiso 0.613(13) 1 calc PR A 1
H69D H 0.4156 0.2628 0.4739 0.300 Uiso 0.387(13) 1 d PR A 2
H69E H 0.4346 0.2823 0.4227 0.300 Uiso 0.387(13) 1 d PR A 2
H69F H 0.4366 0.2119 0.4380 0.300 Uiso 0.387(13) 1 d PR A 2
O21B O 0.3399(19) 0.250(4) 0.5507(16) 0.46(6) Uani 0.387(13) 1 d P A 2
S3A S 0.5229(4) 0.3422(3) 0.56774(18) 0.130(3) Uani 0.623(14) 1 d P B 1
S3B S 0.5724(10) 0.3168(8) 0.5997(6) 0.187(7) Uani 0.377(14) 1 d P B 2
O11 O 0.5104(11) 0.2741(8) 0.5676(6) 0.239(7) Uani 1 1 d . . .
C71 C 0.5017(8) 0.3714(8) 0.6211(5) 0.142(4) Uani 1 1 d . . .
H71A H 0.4402 0.3679 0.6172 0.213 Uiso 0.623(14) 1 calc PR B 1
H71B H 0.5187 0.4144 0.6252 0.213 Uiso 0.623(14) 1 calc PR B 1
H71C H 0.5341 0.3483 0.6508 0.213 Uiso 0.623(14) 1 calc PR B 1
H71D H 0.4434 0.3549 0.6127 0.213 Uiso 0.377(14) 1 d PR B 2
H71E H 0.5006 0.4109 0.6044 0.213 Uiso 0.377(14) 1 d PR B 2
H71F H 0.5244 0.3767 0.6576 0.213 Uiso 0.377(14) 1 d PR B 2
C72 C 0.6464(10) 0.3574(9) 0.5859(5) 0.169(6) Uani 1 1 d . . .
H72A H 0.6687 0.3428 0.5589 0.253 Uiso 0.623(14) 1 calc PR B 1
H72B H 0.6751 0.3357 0.6172 0.253 Uiso 0.623(14) 1 calc PR B 1
H72C H 0.6573 0.4012 0.5908 0.253 Uiso 0.623(14) 1 calc PR B 1
H72D H 0.6619 0.3379 0.5581 0.253 Uiso 0.377(14) 1 d PR B 2
H72E H 0.6973 0.3603 0.6153 0.253 Uiso 0.377(14) 1 d PR B 2
H72F H 0.6240 0.3984 0.5758 0.253 Uiso 0.377(14) 1 d PR B 2
S4A S 0.7242(3) 0.1851(2) 0.57284(14) 0.1033(19) Uani 0.648(11) 1 d P C 1
S4B S 0.6979(16) 0.1294(16) 0.5273(15) 0.46(4) Uani 0.352(11) 1 d P C 2
O12 O 0.7928(6) 0.1424(6) 0.5610(4) 0.174(4) Uani 1 1 d . . .
C73 C 0.6521(8) 0.2049(7) 0.5146(6) 0.148(5) Uani 1 1 d . . .
H73A H 0.6810 0.2312 0.4961 0.222 Uiso 0.648(11) 1 calc PR C 1
H73B H 0.6033 0.2267 0.5201 0.222 Uiso 0.648(11) 1 calc PR C 1
H73C H 0.6318 0.1679 0.4950 0.222 Uiso 0.648(11) 1 calc PR C 1
H73D H 0.6833 0.2285 0.4957 0.222 Uiso 0.352(11) 1 d PR C 2
H73E H 0.6564 0.2254 0.5466 0.222 Uiso 0.352(11) 1 d PR C 2
H73F H 0.5917 0.2017 0.4948 0.222 Uiso 0.352(11) 1 d PR C 2
C74 C 0.6496(14) 0.1338(10) 0.5934(8) 0.209(9) Uani 1 1 d . . .
H74A H 0.6784 0.1179 0.6271 0.314 Uiso 0.648(11) 1 calc PR C 1
H74B H 0.6327 0.0998 0.5696 0.314 Uiso 0.648(11) 1 calc PR C 1
H74C H 0.5985 0.1568 0.5942 0.314 Uiso 0.648(11) 1 calc PR C 1
H74D H 0.6848 0.1119 0.6230 0.314 Uiso 0.352(11) 1 d PR C 2
H74E H 0.5920 0.1160 0.5826 0.314 Uiso 0.352(11) 1 d PR C 2
H74F H 0.6458 0.1769 0.6019 0.314 Uiso 0.352(11) 1 d PR C 2
S5A S 0.9788(3) 0.4966(3) 0.63575(19) 0.124(3) Uani 0.639(14) 1 d P D 1
C75A C 0.8816(11) 0.4692(9) 0.6327(6) 0.115(5) Uani 0.639(14) 1 d P D 1
H75A H 0.8440 0.4725 0.5981 0.173 Uiso 0.639(14) 1 calc PR D 1
H75B H 0.8574 0.4928 0.6552 0.173 Uiso 0.639(14) 1 calc PR D 1
H75C H 0.8866 0.4263 0.6431 0.173 Uiso 0.639(14) 1 calc PR D 1
O13A O 0.9620(15) 0.5695(9) 0.6316(8) 0.175(9) Uani 0.639(14) 1 d P D 1
C76A C 1.0352(8) 0.4906(9) 0.6921(5) 0.114(6) Uani 0.639(14) 1 d P D 1
H76A H 1.0935 0.5046 0.6953 0.171 Uiso 0.639(14) 1 calc PR D 1
H76B H 1.0369 0.4478 0.7026 0.171 Uiso 0.639(14) 1 calc PR D 1
H76C H 1.0104 0.5155 0.7136 0.171 Uiso 0.639(14) 1 calc PR D 1
O13B O 0.9603(18) 0.5420(11) 0.6483(6) 0.095(7) Uani 0.361(14) 1 d P D 2
S6 S 0.2971(6) 0.9376(4) 0.6001(3) 0.113(3) Uani 0.373(11) 1 d P E 1
C78 C 0.241(2) 0.8643(15) 0.5953(15) 0.142(12) Uani 0.373(11) 1 d P E 1
H78A H 0.2580 0.8442 0.6282 0.213 Uiso 0.373(11) 1 calc PR E 1
H78B H 0.2570 0.8384 0.5706 0.213 Uiso 0.373(11) 1 calc PR E 1
H78C H 0.1793 0.8712 0.5844 0.213 Uiso 0.373(11) 1 calc PR E 1
O14 O 0.3880(14) 0.9142(15) 0.5932(10) 0.166(11) Uani 0.373(11) 1 d P E 1
C77 C 0.274(4) 0.969(3) 0.5439(18) 0.23(3) Uani 0.373(11) 1 d P E 1
H77A H 0.3049 1.0077 0.5462 0.351 Uiso 0.373(11) 1 calc PR E 1
H77B H 0.2126 0.9760 0.5310 0.351 Uiso 0.373(11) 1 calc PR E 1
H77C H 0.2924 0.9414 0.5210 0.351 Uiso 0.373(11) 1 calc PR E 1
O20B O 0.220(3) 0.9185(19) 0.575(2) 0.25(2) Uani 0.373(11) 1 d P E 2
S7A S 0.3334(2) 0.54844(14) 0.70212(14) 0.0811(13) Uani 0.632(9) 1 d PD F 1
C80A C 0.396(2) 0.500(2) 0.6964(15) 0.71(12) Uani 0.632(9) 1 d PD F 1
H80A H 0.4531 0.5088 0.7195 1.058 Uiso 0.632(9) 1 calc PR F 1
H80B H 0.3992 0.5000 0.6616 1.058 Uiso 0.632(9) 1 calc PR F 1
H80C H 0.3770 0.4599 0.7043 1.058 Uiso 0.632(9) 1 calc PR F 1
O15A O 0.3155(13) 0.5376(8) 0.7582(6) 0.119(6) Uani 0.632(9) 1 d PD F 1
S7B S 0.3274(7) 0.4967(5) 0.7111(4) 0.139(4) Uani 0.368(9) 1 d PD F 2
O15B O 0.3967(15) 0.4785(8) 0.6988(16) 0.197(18) Uani 0.368(9) 1 d P F 2
C80B C 0.321(3) 0.5504(9) 0.7446(10) 0.070(7) Uani 0.368(9) 1 d PD F 2
H80D H 0.3660 0.5474 0.7767 0.105 Uiso 0.368(9) 1 calc PR F 2
H80E H 0.2646 0.5497 0.7507 0.105 Uiso 0.368(9) 1 calc PR F 2
H80F H 0.3272 0.5886 0.7278 0.105 Uiso 0.368(9) 1 calc PR F 2
C79 C 0.2336(6) 0.5229(5) 0.6586(4) 0.105(3) Uani 1 1 d . . .
H79A H 0.1861 0.5469 0.6637 0.158 Uiso 0.632(9) 1 calc PR F 1
H79B H 0.2248 0.4797 0.6646 0.158 Uiso 0.632(9) 1 calc PR F 1
H79C H 0.2356 0.5284 0.6240 0.158 Uiso 0.632(9) 1 calc PR F 1
H79D H 0.1939 0.5453 0.6727 0.158 Uiso 0.368(9) 1 d PR F 2
H79E H 0.2034 0.4886 0.6384 0.158 Uiso 0.368(9) 1 d PR F 2
H79F H 0.2551 0.5502 0.6372 0.158 Uiso 0.368(9) 1 d PR F 2
O16 O 0.0214(18) 0.0335(7) 0.4810(7) 0.303(11) Uani 1 1 d . . .
O17 O 0.1567(7) 0.5384(6) 0.7724(4) 0.187(5) Uani 1 1 d . . .
O18A O 0.5948(14) 0.9278(6) 0.6524(6) 0.145(9) Uani 0.50(3) 1 d P G 1
O18B O 0.598(3) 0.944(3) 0.6010(15) 0.38(4) Uani 0.50(3) 1 d P G 2
O19 O 0.6980(9) 0.9421(11) 0.6321(9) 0.301(10) Uani 1 1 d . . .

loop_
_atom_site_aniso_label
_atom_site_aniso_U_11
_atom_site_aniso_U_22
_atom_site_aniso_U_33
_atom_site_aniso_U_23
_atom_site_aniso_U_13
_atom_site_aniso_U_12
C1 0.058(3) 0.050(3) 0.058(3) 0.003(2) 0.017(2) 0.005(2)
C2 0.052(3) 0.072(4) 0.057(3) 0.002(2) 0.016(2) 0.011(3)
C3 0.048(3) 0.062(3) 0.063(3) -0.002(2) 0.014(2) 0.003(2)
C4 0.056(3) 0.057(3) 0.049(3) -0.006(2) 0.012(2) -0.003(2)
C5 0.059(3) 0.055(3) 0.050(3) -0.004(2) 0.013(2) -0.001(2)
C6 0.054(3) 0.068(3) 0.054(3) 0.001(2) 0.025(2) 0.003(2)
C7 0.060(3) 0.085(4) 0.072(4) 0.009(3) 0.033(3) 0.016(3)
C8 0.058(3) 0.061(3) 0.057(3) -0.003(2) 0.023(2) 0.003(2)
C9 0.081(4) 0.062(4) 0.067(3) -0.005(3) 0.023(3) 0.008(3)
C10 0.068(4) 0.063(4) 0.070(4) -0.005(3) 0.009(3) -0.003(3)
C11 0.061(3) 0.054(3) 0.060(3) -0.003(2) 0.015(2) 0.000(2)
C12 0.056(3) 0.063(3) 0.075(4) 0.006(3) 0.013(3) -0.004(3)
C13 0.061(3) 0.057(3) 0.060(3) 0.001(2) 0.019(2) 0.006(2)
C14 0.057(3) 0.053(3) 0.065(3) -0.010(2) 0.017(2) -0.002(2)
C15 0.052(3) 0.059(3) 0.059(3) -0.006(2) 0.018(2) -0.006(2)
C16 0.053(3) 0.057(3) 0.063(3) -0.001(2) 0.013(2) 0.001(2)
C17 0.055(3) 0.047(3) 0.065(3) 0.004(2) 0.015(2) 0.001(2)
C18 0.058(3) 0.066(4) 0.072(3) 0.004(3) 0.027(3) 0.000(3)
C19 0.052(3) 0.060(3) 0.059(3) 0.007(2) 0.014(2) 0.007(2)
C20 0.049(3) 0.069(4) 0.067(3) 0.004(3) 0.013(2) 0.001(3)
C21 0.049(3) 0.077(4) 0.065(3) -0.008(3) 0.019(2) -0.001(3)
C22 0.048(3) 0.066(3) 0.054(3) -0.003(2) 0.011(2) 0.000(2)
C23 0.050(3) 0.063(3) 0.057(3) 0.004(2) 0.009(2) 0.004(2)
C24 0.051(3) 0.064(3) 0.052(3) 0.004(2) 0.010(2) -0.002(2)
C25 0.065(4) 0.067(4) 0.069(3) 0.008(3) 0.019(3) 0.002(3)
C26 0.051(3) 0.061(3) 0.066(3) 0.003(2) 0.010(2) 0.002(2)
C27 0.067(4) 0.068(4) 0.071(4) 0.003(3) 0.009(3) 0.015(3)
C28 0.052(3) 0.071(4) 0.078(4) -0.004(3) 0.012(3) 0.010(3)
C29 0.051(3) 0.078(4) 0.074(4) -0.005(3) 0.018(3) -0.002(3)
C30 0.050(3) 0.088(5) 0.097(5) -0.019(4) 0.024(3) -0.003(3)
C31 0.048(3) 0.049(3) 0.077(4) 0.001(2) 0.010(2) 0.002(2)
C32 0.048(3) 0.058(3) 0.073(3) -0.002(2) 0.014(2) 0.005(2)
C33 0.053(3) 0.067(4) 0.070(3) 0.001(3) 0.021(3) 0.002(3)
C34 0.062(3) 0.053(3) 0.069(3) -0.007(2) 0.018(3) -0.008(2)
C35 0.060(3) 0.058(3) 0.059(3) 0.006(2) 0.015(2) 0.000(2)
C36 0.049(3) 0.058(3) 0.072(3) 0.005(2) 0.017(2) -0.002(2)
C37 0.056(3) 0.056(3) 0.068(3) 0.004(2) 0.013(2) 0.006(2)
C38 0.085(5) 0.093(6) 0.101(5) 0.028(4) 0.005(4) -0.030(4)
C39 0.098(6) 0.114(7) 0.113(7) 0.033(6) -0.022(5) -0.035(5)
C40 0.101(6) 0.120(7) 0.077(5) -0.015(5) -0.009(4) -0.007(5)
C41 0.093(6) 0.176(10) 0.068(5) -0.002(5) 0.024(4) 0.003(6)
C42 0.092(5) 0.125(7) 0.074(5) -0.010(4) 0.030(4) -0.024(5)
C43 0.063(3) 0.065(4) 0.063(3) 0.002(2) 0.021(3) 0.002(3)
C44 0.075(5) 0.087(5) 0.106(5) 0.017(4) 0.037(4) 0.000(4)
C45 0.103(6) 0.089(6) 0.117(6) 0.010(5) 0.054(5) 0.017(5)
C46 0.127(7) 0.060(4) 0.109(6) 0.007(4) 0.051(5) 0.012(4)
C47 0.078(5) 0.076(5) 0.138(7) 0.018(4) 0.029(5) -0.007(4)
C48 0.068(4) 0.072(5) 0.134(7) 0.022(4) 0.026(4) 0.000(3)
C49 0.084(5) 0.079(5) 0.074(4) -0.014(3) 0.029(3) -0.011(4)
C50 0.097(5) 0.066(4) 0.060(3) -0.005(3) 0.026(3) -0.005(3)
C51 0.088(4) 0.065(4) 0.057(3) -0.015(3) 0.027(3) -0.018(3)
C52 0.084(4) 0.075(4) 0.065(4) -0.007(3) 0.030(3) -0.013(4)
C53 0.080(4) 0.076(4) 0.065(4) -0.005(3) 0.015(3) -0.010(3)
C54 0.083(4) 0.065(4) 0.075(4) 0.003(3) 0.030(3) 0.007(3)
C55 0.098(5) 0.069(4) 0.073(4) -0.013(3) 0.039(4) -0.016(4)
C56 0.092(5) 0.067(4) 0.058(3) -0.010(3) 0.027(3) -0.011(3)
C57 0.085(5) 0.078(4) 0.075(4) -0.004(3) 0.029(3) -0.014(3)
C58 0.084(4) 0.063(4) 0.079(4) -0.006(3) 0.031(3) -0.011(3)
C59 0.086(4) 0.065(4) 0.076(4) 0.007(3) 0.036(3) 0.006(3)
C60 0.075(4) 0.070(4) 0.063(3) 0.022(3) 0.026(3) 0.008(3)
C61 0.076(4) 0.077(4) 0.089(4) 0.024(4) 0.029(4) 0.021(3)
C62 0.069(4) 0.084(5) 0.068(4) 0.014(3) 0.007(3) 0.005(3)
C63 0.075(4) 0.073(4) 0.054(3) 0.010(3) 0.024(3) -0.004(3)
C64 0.065(4) 0.074(4) 0.076(4) -0.003(3) 0.028(3) 0.001(3)
C65 0.071(4) 0.077(4) 0.071(4) 0.002(3) 0.025(3) -0.002(3)
C66 0.107(5) 0.072(4) 0.058(3) 0.007(3) 0.028(3) -0.013(4)
N1 0.082(4) 0.078(4) 0.058(3) -0.010(2) 0.027(2) -0.016(3)
N2 0.086(4) 0.053(3) 0.066(3) -0.003(2) 0.024(3) -0.006(2)
O1 0.057(2) 0.061(2) 0.072(2) 0.0072(18) 0.0231(18) 0.0042(18)
O2 0.056(2) 0.063(2) 0.090(3) 0.012(2) 0.031(2) 0.0075(18)
O3 0.060(2) 0.059(2) 0.076(2) 0.0044(18) 0.0261(19) 0.0013(17)
O4 0.067(2) 0.059(2) 0.083(3) 0.0057(19) 0.034(2) 0.0014(19)
O5 0.052(2) 0.074(3) 0.062(2) 0.0002(18) 0.0153(17) -0.0082(18)
O6 0.059(2) 0.070(3) 0.068(2) -0.0044(18) 0.0240(18) -0.0110(18)
O7 0.053(2) 0.068(2) 0.058(2) 0.0058(17) 0.0135(16) -0.0066(17)
O8 0.052(2) 0.076(3) 0.072(2) 0.0063(19) 0.0157(18) -0.0007(18)
Si1 0.0550(9) 0.0581(9) 0.0648(9) 0.0049(6) 0.0204(7) 0.0025(7)
Si2 0.0528(9) 0.0623(10) 0.0627(9) 0.0021(6) 0.0149(7) -0.0029(7)
S1 0.230(6) 0.188(5) 0.227(5) -0.039(4) 0.098(5) 0.014(4)
O9 0.158(10) 0.39(2) 0.179(10) -0.003(12) 0.012(8) 0.054(12)
C67 0.130(10) 0.150(11) 0.183(13) 0.031(10) 0.030(9) -0.003(9)
C68 0.85(10) 0.29(4) 0.19(2) -0.01(2) 0.28(4) -0.17(5)
S2A 0.106(4) 0.140(5) 0.184(6) 0.031(4) 0.061(3) -0.024(3)
O10A 0.26(3) 0.32(4) 0.148(17) 0.031(19) -0.042(17) 0.12(3)
C70A 0.089(11) 0.30(3) 0.106(15) 0.131(17) 0.017(10) -0.065(15)
S2B 0.224(18) 0.195(17) 0.28(2) 0.032(15) -0.081(16) -0.028(13)
O10B 0.18(3) 0.24(4) 0.21(3) 0.09(3) 0.06(2) 0.10(3)
C70B 0.082(14) 0.16(2) 0.071(14) 0.079(14) 0.058(13) 0.026(13)
C69 0.162(14) 0.27(2) 0.148(12) 0.027(13) 0.021(10) -0.002(14)
O21B 0.11(2) 1.04(17) 0.26(4) -0.40(7) 0.08(2) -0.15(5)
S3A 0.151(5) 0.150(5) 0.072(3) 0.007(2) 0.006(3) -0.010(3)
S3B 0.170(12) 0.216(15) 0.161(12) 0.043(10) 0.029(9) -0.019(10)
O11 0.267(17) 0.205(14) 0.243(14) -0.103(12) 0.074(12) -0.029(12)
C71 0.106(8) 0.184(13) 0.123(8) 0.006(8) 0.014(6) -0.007(8)
C72 0.159(12) 0.219(17) 0.120(9) 0.037(10) 0.027(8) 0.014(11)
S4A 0.118(3) 0.103(3) 0.094(2) -0.0117(17) 0.038(2) -0.027(2)
S4B 0.230(19) 0.40(4) 0.57(6) 0.36(4) -0.15(3) -0.18(2)
O12 0.112(6) 0.176(9) 0.220(10) 0.058(8) 0.029(6) -0.004(6)
C73 0.098(7) 0.161(12) 0.193(13) 0.038(9) 0.054(8) 0.002(7)
C74 0.24(2) 0.197(18) 0.238(19) -0.056(14) 0.146(17) -0.090(15)
S5A 0.107(3) 0.164(6) 0.099(3) 0.011(3) 0.029(2) -0.007(3)
C75A 0.113(11) 0.145(14) 0.106(10) -0.016(9) 0.061(9) -0.008(9)
O13A 0.171(15) 0.131(14) 0.185(18) 0.009(11) -0.008(13) -0.040(12)
C76A 0.054(6) 0.203(17) 0.082(8) 0.052(9) 0.014(5) -0.015(8)
O13B 0.155(17) 0.082(14) 0.056(8) -0.024(8) 0.042(10) -0.020(13)
S6 0.123(6) 0.103(5) 0.120(6) -0.023(4) 0.046(4) -0.019(4)
C78 0.15(3) 0.081(18) 0.18(3) 0.003(18) 0.02(2) -0.038(17)
O14 0.096(13) 0.22(3) 0.17(2) 0.058(18) 0.013(12) -0.048(15)
C77 0.29(7) 0.26(6) 0.16(4) 0.11(4) 0.08(4) -0.05(5)
O20B 0.17(3) 0.16(3) 0.41(6) 0.12(3) 0.09(3) 0.01(2)
S7A 0.0744(19) 0.0571(19) 0.116(3) 0.0026(14) 0.0346(16) -0.0019(12)
C80A 0.09(2) 1.9(4) 0.19(4) -0.24(9) 0.08(2) 0.00(6)
O15A 0.100(8) 0.190(16) 0.076(8) 0.009(8) 0.040(7) -0.014(10)
S7B 0.129(7) 0.130(9) 0.162(8) 0.028(6) 0.048(6) -0.015(6)
O15B 0.082(14) 0.046(9) 0.41(5) -0.002(15) -0.003(19) 0.028(8)
C80B 0.103(18) 0.048(9) 0.058(15) 0.002(8) 0.021(12) -0.016(9)
C79 0.102(6) 0.101(6) 0.117(7) 0.011(5) 0.039(5) 0.011(5)
O16 0.54(3) 0.143(10) 0.244(15) 0.021(10) 0.146(19) -0.068(15)
O17 0.158(8) 0.263(13) 0.173(8) -0.069(8) 0.102(7) -0.044(8)
O18A 0.26(2) 0.068(8) 0.120(12) 0.014(6) 0.081(12) -0.037(10)
O18B 0.25(4) 0.58(9) 0.26(4) 0.10(4) 0.01(3) 0.28(5)
O19 0.135(9) 0.37(2) 0.41(3) -0.10(2) 0.095(13) 0.032(13)

loop_
_atom_type_symbol
_atom_type_description
_atom_type_scat_dispersion_real
_atom_type_scat_dispersion_imag
_atom_type_scat_source
C C 0.0033 0.0016 'International Tables Vol C Tables 4.2.6.8 and 6.1.1.4'
H H 0.0000 0.0000 'International Tables Vol C Tables 4.2.6.8 and 6.1.1.4'
N N 0.0061 0.0033 'International Tables Vol C Tables 4.2.6.8 and 6.1.1.4'
O O 0.0106 0.0060 'International Tables Vol C Tables 4.2.6.8 and 6.1.1.4'
Si Si 0.0817 0.0704 'International Tables Vol C Tables 4.2.6.8 and 6.1.1.4'
S S 0.1246 0.1234 'International Tables Vol C Tables 4.2.6.8 and 6.1.1.4'

loop_
_geom_angle_atom_site_label_1
_geom_angle_atom_site_label_2
_geom_angle_atom_site_label_3
_geom_angle
_geom_angle_site_symmetry_1
_geom_angle_site_symmetry_3
O1 C1 C2 114.5(5) . .
O1 C1 C6 125.4(5) . .
C2 C1 C6 119.9(5) . .
O2 C2 C1 111.7(5) . .
O2 C2 C3 125.0(5) . .
C1 C2 C3 123.3(5) . .
C2 C3 C4 116.2(5) . .
C5 C4 C3 122.0(5) . .
C5 C4 C11 113.9(5) . .
C3 C4 C11 124.1(5) . .
C4 C5 C6 120.8(5) . .
C4 C5 C8 113.7(5) . .
C6 C5 C8 125.5(5) . .
C5 C6 C1 117.8(5) . .
C5 C8 C13 108.7(4) . .
C5 C8 C7 113.9(5) . .
C13 C8 C7 112.5(5) . .
C5 C8 C9 105.5(5) . .
C13 C8 C9 105.3(5) . .
C7 C8 C9 110.3(5) . .
C10 C9 C8 110.7(5) . .
C9 C10 C11 110.1(5) . .
C12 C11 C14 114.7(5) . .
C12 C11 C4 113.8(5) . .
C14 C11 C4 107.3(5) . .
C12 C11 C10 110.7(5) . .
C14 C11 C10 105.1(5) . .
C4 C11 C10 104.3(4) . .
C14 C13 C18 121.2(5) . .
C14 C13 C8 112.8(5) . .
C18 C13 C8 126.0(5) . .
C15 C14 C13 121.9(5) . .
C15 C14 C11 123.4(5) . .
C13 C14 C11 114.7(5) . .
C14 C15 C17 117.7(5) . .
C18 C16 O8 126.1(5) . .
C18 C16 C17 121.3(5) . .
O8 C16 C17 112.6(5) . .
O7 C17 C15 127.6(5) . .
O7 C17 C16 112.4(5) . .
C15 C17 C16 120.0(5) . .
C16 C18 C13 117.9(5) . .
C24 C19 C20 122.8(5) . .
C24 C19 O3 125.1(5) . .
C20 C19 O3 112.0(5) . .
O4 C20 C21 125.4(5) . .
O4 C20 C19 113.6(5) . .
C21 C20 C19 120.9(6) . .
C20 C21 C22 117.9(5) . .
C23 C22 C21 119.9(5) . .
C23 C22 C29 113.8(5) . .
C21 C22 C29 126.2(5) . .
C24 C23 C22 121.8(5) . .
C24 C23 C26 124.4(5) . .
C22 C23 C26 113.7(5) . .
C19 C24 C23 116.7(5) . .
C25 C26 C23 114.5(5) . .
C25 C26 C31 114.5(5) . .
C23 C26 C31 104.6(5) . .
C25 C26 C27 110.7(5) . .
C23 C26 C27 105.7(5) . .
C31 C26 C27 106.0(5) . .
C28 C27 C26 111.3(5) . .
C27 C28 C29 111.0(5) . .
C22 C29 C32 105.4(5) . .
C22 C29 C30 113.3(6) . .
C32 C29 C30 112.8(5) . .
C22 C29 C28 106.8(5) . .
C32 C29 C28 106.2(5) . .
C30 C29 C28 111.8(5) . .
C32 C31 C36 121.5(6) . .
C32 C31 C26 114.5(5) . .
C36 C31 C26 124.0(5) . .
C31 C32 C33 121.1(5) . .
C31 C32 C29 113.5(5) . .
C33 C32 C29 125.2(5) . .
C32 C33 C34 118.6(5) . 3_556
O6 C34 C33 127.1(5) . 3_556
O6 C34 C35 112.7(5) . .
C33 C34 C35 120.2(5) 3_556 .
O5 C35 C36 125.8(5) . 3_556
O5 C35 C34 113.1(5) . .
C36 C35 C34 121.0(5) 3_556 .
C35 C36 C31 117.6(5) 3_556 .
C38 C37 C42 115.6(7) . .
C38 C37 Si1 121.8(5) . .
C42 C37 Si1 122.5(5) . .
C37 C38 C39 122.5(8) . .
C40 C39 C38 119.3(9) . .
C39 C40 C41 121.1(8) . .
C42 C41 C40 117.3(9) . .
C41 C42 C37 124.0(8) . .
C44 C43 C48 114.7(7) . .
C44 C43 Si2 123.5(5) . .
C48 C43 Si2 121.8(5) . .
C45 C44 C43 124.9(8) . .
C44 C45 C46 117.6(8) . .
C47 C46 C45 118.8(8) . .
C46 C47 C48 121.2(8) . .
C47 C48 C43 122.8(8) . .
N1 C49 C50 118.4(7) . .
C51 C50 C49 120.6(7) . .
C52 C51 C50 117.3(6) . .
C52 C51 C56 120.0(6) . .
C50 C51 C56 122.4(7) . .
C53 C52 C51 121.4(7) . .
N1 C53 C52 119.1(7) . .
N2 C54 C55 119.2(7) . .
C54 C55 C56 121.7(7) . .
C55 C56 C57 116.6(6) . .
C55 C56 C51 120.0(6) . .
C57 C56 C51 123.1(7) . .
C58 C57 C56 120.7(7) . .
N2 C58 C57 120.3(7) . .
N2 C59 C60 108.9(5) . .
C65 C60 C61 120.0(7) . .
C65 C60 C59 119.2(6) . .
C61 C60 C59 120.7(6) . .
C60 C61 C62 118.5(6) . .
C63 C62 C61 121.1(6) . .
C64 C63 C62 120.4(6) . .
C64 C63 C66 119.8(6) . 3_756
C62 C63 C66 119.7(6) . 3_756
C63 C64 C65 119.9(6) . .
C60 C65 C64 120.0(7) . .
N1 C66 C63 109.0(5) . 3_756
C53 N1 C49 123.0(6) . .
C53 N1 C66 118.5(6) . .
C49 N1 C66 118.5(6) . .
C54 N2 C58 121.0(5) . .
C54 N2 C59 119.8(6) . .
C58 N2 C59 119.0(6) . .
C1 O1 Si1 111.3(3) . .
C2 O2 Si1 112.8(4) . .
C19 O3 Si1 112.0(3) . .
C20 O4 Si1 112.5(4) . .
C35 O5 Si2 112.4(4) . .
C34 O6 Si2 112.8(3) . .
C17 O7 Si2 113.2(3) . .
C16 O8 Si2 112.4(4) . .
O2 Si1 O4 84.6(2) . .
O2 Si1 O1 88.64(19) . .
O4 Si1 O1 151.7(2) . .
O2 Si1 O3 151.1(2) . .
O4 Si1 O3 88.8(2) . .
O1 Si1 O3 83.9(2) . .
O2 Si1 C37 105.6(3) . .
O4 Si1 C37 104.0(2) . .
O1 Si1 C37 104.3(2) . .
O3 Si1 C37 103.4(2) . .
O8 Si2 O6 84.5(2) . .
O8 Si2 O5 149.1(2) . .
O6 Si2 O5 88.33(19) . .
O8 Si2 O7 88.62(19) . .
O6 Si2 O7 152.7(2) . .
O5 Si2 O7 84.13(19) . .
O8 Si2 C43 107.1(2) . .
O6 Si2 C43 103.2(3) . .
O5 Si2 C43 103.8(2) . .
O7 Si2 C43 104.0(2) . .
C68 S1 O9 102.2(17) . .
C68 S1 C67 106.0(19) . .
O9 S1 C67 107.7(10) . .
O10A S2A C70A 98.4(15) . .
O10A S2A C69 109.9(15) . .
C70A S2A C69 99.7(14) . .
C70B S2B O10B 116(2) . .
C70B S2B C69 106.3(17) . .
O10B S2B C69 96(2) . .
S2B C69 S2A 49.5(8) . .
O11 S3A C71 107.8(9) . .
O11 S3A C72 107.4(10) . .
C71 S3A C72 99.6(7) . .
O11 S3B C72 129.0(15) . .
O11 S3B C71 102.7(12) . .
C72 S3B C71 107.1(13) . .
S3B O11 S3A 45.5(7) . .
S3A C71 S3B 36.9(5) . .
S3B C72 S3A 36.0(6) . .
O12 S4A C73 106.3(7) . .
O12 S4A C74 105.9(9) . .
C73 S4A C74 96.3(9) . .
O12 S4B C73 103.1(19) . .
O12 S4B C74 92(2) . .
C73 S4B C74 84(2) . .
S4A O12 S4B 66(2) . .
S4A C73 S4B 57.8(13) . .
S4A C74 S4B 49.2(8) . .
C76A S5A O13A 101.0(11) . .
C76A S5A C75A 106.8(8) . .
O13A S5A C75A 102.3(11) . .
O14 S6 C77 89(3) . .
O14 S6 C78 99.4(17) . .
C77 S6 C78 109(3) . .
C80A S7A O15A 107.8(15) . .
C80A S7A C79 102.6(19) . .
O15A S7A C79 101.9(8) . .
O15B S7B C80B 127(2) . .
O15B S7B C79 117.0(18) . .
C80B S7B C79 92.7(16) . .
S7A C79 S7B 37.2(4) . .

loop_
_geom_bond_atom_site_label_1
_geom_bond_atom_site_label_2
_geom_bond_distance
_geom_bond_site_symmetry_2
C1 O1 1.362(7) .
C1 C2 1.378(8) .
C1 C6 1.408(8) .
C2 O2 1.375(7) .
C2 C3 1.382(9) .
C3 C4 1.404(8) .
C4 C5 1.384(8) .
C4 C11 1.558(8) .
C5 C6 1.396(8) .
C5 C8 1.522(8) .
C7 C8 1.567(8) .
C8 C13 1.550(8) .
C8 C9 1.572(9) .
C9 C10 1.528(10) .
C10 C11 1.579(8) .
C11 C12 1.524(9) .
C11 C14 1.551(8) .
C13 C14 1.379(8) .
C13 C18 1.389(9) .
C14 C15 1.375(8) .
C15 C17 1.404(8) .
C16 C18 1.376(8) .
C16 O8 1.387(7) .
C16 C17 1.408(8) .
C17 O7 1.358(7) .
C19 C24 1.365(8) .
C19 C20 1.390(8) .
C19 O3 1.400(7) .
C20 O4 1.375(8) .
C20 C21 1.375(9) .
C21 C22 1.405(9) .
C22 C23 1.400(8) .
C22 C29 1.508(9) .
C23 C24 1.397(8) .
C23 C26 1.534(8) .
C25 C26 1.532(9) .
C26 C31 1.543(9) .
C26 C27 1.594(8) .
C27 C28 1.482(10) .
C28 C29 1.574(9) .
C29 C32 1.556(8) .
C29 C30 1.554(9) .
C31 C32 1.364(8) .
C31 C36 1.411(8) .
C32 C33 1.392(9) .
C33 C34 1.395(8) 3_556
C34 O6 1.358(7) .
C34 C33 1.395(8) 3_556
C34 C35 1.404(9) .
C35 O5 1.357(7) .
C35 C36 1.388(8) 3_556
C36 C35 1.388(8) 3_556
C37 C38 1.335(10) .
C37 C42 1.375(10) .
C37 Si1 1.885(6) .
C38 C39 1.422(13) .
C39 C40 1.293(14) .
C40 C41 1.398(15) .
C41 C42 1.360(12) .
C43 C44 1.377(10) .
C43 C48 1.383(10) .
C43 Si2 1.881(7) .
C44 C45 1.357(12) .
C45 C46 1.427(13) .
C46 C47 1.338(12) .
C47 C48 1.366(12) .
C49 N1 1.347(10) .
C49 C50 1.400(10) .
C50 C51 1.393(10) .
C51 C52 1.385(10) .
C51 C56 1.463(9) .
C52 C53 1.376(10) .
C53 N1 1.339(9) .
C54 N2 1.350(9) .
C54 C55 1.382(10) .
C55 C56 1.387(11) .
C56 C57 1.400(10) .
C57 C58 1.369(10) .
C58 N2 1.356(9) .
C59 N2 1.492(8) .
C59 C60 1.515(10) .
C60 C65 1.387(10) .
C60 C61 1.391(10) .
C61 C62 1.400(11) .
C62 C63 1.374(10) .
C63 C64 1.358(9) .
C63 C66 1.565(10) 3_756
C64 C65 1.406(10) .
C66 N1 1.501(9) .
C66 C63 1.565(10) 3_756
O1 Si1 1.762(4) .
O2 Si1 1.747(4) .
O3 Si1 1.769(4) .
O4 Si1 1.757(4) .
O5 Si2 1.767(4) .
O6 Si2 1.763(4) .
O7 Si2 1.767(4) .
O8 Si2 1.752(5) .
S1 C68 1.63(3) .
S1 O9 1.626(17) .
S1 C67 1.667(15) .
S2A O10A 1.534(15) .
S2A C70A 1.574(17) .
S2A C69 1.84(2) .
S2B C70B 1.472(18) .
S2B O10B 1.56(4) .
S2B C69 1.77(2) .
S3A O11 1.475(17) .
S3A C71 1.704(14) .
S3A C72 1.917(17) .
S3B O11 1.441(19) .
S3B C72 1.60(2) .
S3B C71 1.84(2) .
S4A O12 1.536(12) .
S4A C73 1.716(14) .
S4A C74 1.829(16) .
S4B O12 1.55(2) .
S4B C73 1.77(4) .
S4B C74 2.16(5) .
S5A C76A 1.538(13) .
S5A O13A 1.59(2) .
S5A C75A 1.641(17) .
S6 O14 1.60(3) .
S6 C77 1.61(4) .
S6 C78 1.80(3) .
S7A C80A 1.49(2) .
S7A O15A 1.649(13) .
S7A C79 1.771(11) .
S7B O15B 1.31(3) .
S7B C80B 1.493(17) .
S7B C79 1.830(14) .
O18B O19 1.57(4) .

loop_
_geom_torsion_atom_site_label_1
_geom_torsion_atom_site_label_2
_geom_torsion_atom_site_label_3
_geom_torsion_atom_site_label_4
_geom_torsion
_geom_torsion_site_symmetry_1
_geom_torsion_site_symmetry_4
O1 C1 C2 O2 -0.9(7) . .
C6 C1 C2 O2 -177.3(5) . .
O1 C1 C2 C3 176.9(5) . .
C6 C1 C2 C3 0.4(9) . .
O2 C2 C3 C4 177.5(5) . .
C1 C2 C3 C4 0.1(8) . .
C2 C3 C4 C5 -0.2(8) . .
C2 C3 C4 C11 177.7(5) . .
C3 C4 C5 C6 -0.2(8) . .
C11 C4 C5 C6 -178.3(5) . .
C3 C4 C5 C8 177.9(5) . .
C11 C4 C5 C8 -0.2(6) . .
C4 C5 C6 C1 0.7(8) . .
C8 C5 C6 C1 -177.2(5) . .
O1 C1 C6 C5 -176.8(5) . .
C2 C1 C6 C5 -0.8(8) . .
C4 C5 C8 C13 53.5(6) . .
C6 C5 C8 C13 -128.5(6) . .
C4 C5 C8 C7 179.8(5) . .
C6 C5 C8 C7 -2.2(8) . .
C4 C5 C8 C9 -59.1(6) . .
C6 C5 C8 C9 118.9(6) . .
C5 C8 C9 C10 57.0(6) . .
C13 C8 C9 C10 -58.0(6) . .
C7 C8 C9 C10 -179.6(5) . .
C8 C9 C10 C11 0.9(7) . .
C5 C4 C11 C12 -180.0(5) . .
C3 C4 C11 C12 2.0(7) . .
C5 C4 C11 C14 -51.9(6) . .
C3 C4 C11 C14 130.1(5) . .
C5 C4 C11 C10 59.3(6) . .
C3 C4 C11 C10 -118.7(6) . .
C9 C10 C11 C12 -179.8(5) . .
C9 C10 C11 C14 55.8(6) . .
C9 C10 C11 C4 -57.0(6) . .
C5 C8 C13 C14 -53.6(6) . .
C7 C8 C13 C14 179.3(5) . .
C9 C8 C13 C14 59.1(6) . .
C5 C8 C13 C18 127.7(6) . .
C7 C8 C13 C18 0.6(8) . .
C9 C8 C13 C18 -119.6(6) . .
C18 C13 C14 C15 1.0(9) . .
C8 C13 C14 C15 -177.8(5) . .
C18 C13 C14 C11 179.0(5) . .
C8 C13 C14 C11 0.3(7) . .
C12 C11 C14 C15 -2.8(8) . .
C4 C11 C14 C15 -130.4(6) . .
C10 C11 C14 C15 119.0(6) . .
C12 C11 C14 C13 179.2(5) . .
C4 C11 C14 C13 51.6(6) . .
C10 C11 C14 C13 -59.0(6) . .
C13 C14 C15 C17 -0.8(8) . .
C11 C14 C15 C17 -178.7(5) . .
C14 C15 C17 O7 -177.3(5) . .
C14 C15 C17 C16 0.1(8) . .
C18 C16 C17 O7 178.3(5) . .
O8 C16 C17 O7 0.4(7) . .
C18 C16 C17 C15 0.5(9) . .
O8 C16 C17 C15 -177.3(5) . .
O8 C16 C18 C13 177.2(5) . .
C17 C16 C18 C13 -0.4(9) . .
C14 C13 C18 C16 -0.4(9) . .
C8 C13 C18 C16 178.2(5) . .
C24 C19 C20 O4 177.7(5) . .
O3 C19 C20 O4 0.0(7) . .
C24 C19 C20 C21 0.5(9) . .
O3 C19 C20 C21 -177.3(5) . .
O4 C20 C21 C22 -176.2(5) . .
C19 C20 C21 C22 0.7(8) . .
C20 C21 C22 C23 -1.1(8) . .
C20 C21 C22 C29 175.2(5) . .
C21 C22 C23 C24 0.2(8) . .
C29 C22 C23 C24 -176.5(5) . .
C21 C22 C23 C26 175.8(5) . .
C29 C22 C23 C26 -0.8(7) . .
C20 C19 C24 C23 -1.3(8) . .
O3 C19 C24 C23 176.1(5) . .
C22 C23 C24 C19 0.9(8) . .
C26 C23 C24 C19 -174.2(5) . .
C24 C23 C26 C25 -5.0(8) . .
C22 C23 C26 C25 179.6(5) . .
C24 C23 C26 C31 121.2(6) . .
C22 C23 C26 C31 -54.2(6) . .
C24 C23 C26 C27 -127.2(6) . .
C22 C23 C26 C27 57.4(6) . .
C25 C26 C27 C28 -179.3(5) . .
C23 C26 C27 C28 -54.8(7) . .
C31 C26 C27 C28 55.9(7) . .
C26 C27 C28 C29 -0.8(8) . .
C23 C22 C29 C32 55.2(6) . .
C21 C22 C29 C32 -121.2(6) . .
C23 C22 C29 C30 179.0(5) . .
C21 C22 C29 C30 2.6(8) . .
C23 C22 C29 C28 -57.5(6) . .
C21 C22 C29 C28 126.1(6) . .
C27 C28 C29 C22 56.8(7) . .
C27 C28 C29 C32 -55.3(7) . .
C27 C28 C29 C30 -178.8(6) . .
C25 C26 C31 C32 -178.3(5) . .
C23 C26 C31 C32 55.5(6) . .
C27 C26 C31 C32 -55.9(6) . .
C25 C26 C31 C36 3.9(8) . .
C23 C26 C31 C36 -122.3(6) . .
C27 C26 C31 C36 126.2(6) . .
C36 C31 C32 C33 1.3(9) . .
C26 C31 C32 C33 -176.6(5) . .
C36 C31 C32 C29 176.3(5) . .
C26 C31 C32 C29 -1.6(7) . .
C22 C29 C32 C31 -54.3(7) . .
C30 C29 C32 C31 -178.4(5) . .
C28 C29 C32 C31 58.8(6) . .
C22 C29 C32 C33 120.5(6) . .
C30 C29 C32 C33 -3.6(9) . .
C28 C29 C32 C33 -126.4(6) . .
C31 C32 C33 C34 0.4(9) . 3_556
C29 C32 C33 C34 -174.0(6) . 3_556
O6 C34 C35 O5 1.7(7) . .
C33 C34 C35 O5 -175.3(5) 3_556 .
O6 C34 C35 C36 178.5(5) . 3_556
C33 C34 C35 C36 1.5(9) 3_556 3_556
C32 C31 C36 C35 -3.0(8) . 3_556
C26 C31 C36 C35 174.7(5) . 3_556
C42 C37 C38 C39 -2.7(13) . .
Si1 C37 C38 C39 -179.7(8) . .
C37 C38 C39 C40 1.6(17) . .
C38 C39 C40 C41 1.4(18) . .
C39 C40 C41 C42 -3.1(17) . .
C40 C41 C42 C37 1.8(16) . .
C38 C37 C42 C41 1.0(14) . .
Si1 C37 C42 C41 177.9(8) . .
C48 C43 C44 C45 2.7(12) . .
Si2 C43 C44 C45 -175.7(7) . .
C43 C44 C45 C46 -1.4(13) . .
C44 C45 C46 C47 0.8(13) . .
C45 C46 C47 C48 -1.6(14) . .
C46 C47 C48 C43 3.1(15) . .
C44 C43 C48 C47 -3.4(12) . .
Si2 C43 C48 C47 175.0(7) . .
N1 C49 C50 C51 -0.1(9) . .
C49 C50 C51 C52 -4.3(9) . .
C49 C50 C51 C56 170.0(6) . .
C50 C51 C52 C53 5.6(9) . .
C56 C51 C52 C53 -168.7(6) . .
C51 C52 C53 N1 -2.6(10) . .
N2 C54 C55 C56 -2.3(10) . .
C54 C55 C56 C57 7.1(10) . .
C54 C55 C56 C51 -166.8(6) . .
C52 C51 C56 C55 147.9(6) . .
C50 C51 C56 C55 -26.1(9) . .
C52 C51 C56 C57 -25.6(9) . .
C50 C51 C56 C57 160.3(6) . .
C55 C56 C57 C58 -6.6(10) . .
C51 C56 C57 C58 167.1(6) . .
C56 C57 C58 N2 1.3(10) . .
N2 C59 C60 C65 -80.7(7) . .
N2 C59 C60 C61 95.8(7) . .
C65 C60 C61 C62 2.0(9) . .
C59 C60 C61 C62 -174.5(6) . .
C60 C61 C62 C63 -1.4(10) . .
C61 C62 C63 C64 0.7(10) . .
C61 C62 C63 C66 178.7(6) . 3_756
C62 C63 C64 C65 -0.5(9) . .
C66 C63 C64 C65 -178.6(6) 3_756 .
C61 C60 C65 C64 -1.9(9) . .
C59 C60 C65 C64 174.6(6) . .
C63 C64 C65 C60 1.2(10) . .
C52 C53 N1 C49 -2.1(9) . .
C52 C53 N1 C66 175.4(6) . .
C50 C49 N1 C53 3.4(9) . .
C50 C49 N1 C66 -174.1(6) . .
C63 C66 N1 C53 -74.1(8) 3_756 .
C63 C66 N1 C49 103.6(7) 3_756 .
C55 C54 N2 C58 -3.4(9) . .
C55 C54 N2 C59 171.8(6) . .
C57 C58 N2 C54 3.9(10) . .
C57 C58 N2 C59 -171.3(6) . .
C60 C59 N2 C54 -74.5(7) . .
C60 C59 N2 C58 100.8(7) . .
C2 C1 O1 Si1 7.8(6) . .
C6 C1 O1 Si1 -176.0(5) . .
C1 C2 O2 Si1 -6.6(6) . .
C3 C2 O2 Si1 175.8(5) . .
C24 C19 O3 Si1 175.3(4) . .
C20 C19 O3 Si1 -7.1(6) . .
C21 C20 O4 Si1 -175.7(5) . .
C19 C20 O4 Si1 7.2(6) . .
C36 C35 O5 Si2 176.2(5) 3_556 .
C34 C35 O5 Si2 -7.2(6) . .
C33 C34 O6 Si2 -178.6(5) 3_556 .
C35 C34 O6 Si2 4.7(6) . .
C15 C17 O7 Si2 -176.7(5) . .
C16 C17 O7 Si2 5.8(6) . .
C18 C16 O8 Si2 175.8(5) . .
C17 C16 O8 Si2 -6.4(6) . .
C2 O2 Si1 O4 161.5(4) . .
C2 O2 Si1 O1 9.1(4) . .
C2 O2 Si1 O3 83.9(6) . .
C2 O2 Si1 C37 -95.4(4) . .
C20 O4 Si1 O2 -161.0(4) . .
C20 O4 Si1 O1 -84.0(6) . .
C20 O4 Si1 O3 -9.2(4) . .
C20 O4 Si1 C37 94.3(4) . .
C1 O1 Si1 O2 -9.4(4) . .
C1 O1 Si1 O4 -85.4(6) . .
C1 O1 Si1 O3 -161.3(4) . .
C1 O1 Si1 C37 96.3(4) . .
C19 O3 Si1 O2 85.7(5) . .
C19 O3 Si1 O4 9.2(4) . .
C19 O3 Si1 O1 161.7(4) . .
C19 O3 Si1 C37 -95.0(4) . .
C38 C37 Si1 O2 -26.8(7) . .
C42 C37 Si1 O2 156.4(6) . .
C38 C37 Si1 O4 61.4(7) . .
C42 C37 Si1 O4 -115.4(7) . .
C38 C37 Si1 O1 -119.4(7) . .
C42 C37 Si1 O1 63.8(7) . .
C38 C37 Si1 O3 153.5(6) . .
C42 C37 Si1 O3 -23.2(7) . .
C16 O8 Si2 O6 161.5(4) . .
C16 O8 Si2 O5 84.1(5) . .
C16 O8 Si2 O7 7.9(4) . .
C16 O8 Si2 C43 -96.3(4) . .
C34 O6 Si2 O8 -157.0(4) . .
C34 O6 Si2 O5 -7.2(4) . .
C34 O6 Si2 O7 -80.9(6) . .
C34 O6 Si2 C43 96.6(4) . .
C35 O5 Si2 O8 84.5(5) . .
C35 O5 Si2 O6 8.1(4) . .
C35 O5 Si2 O7 161.9(4) . .
C35 O5 Si2 C43 -95.1(4) . .
C17 O7 Si2 O8 -7.8(4) . .
C17 O7 Si2 O6 -83.0(6) . .
C17 O7 Si2 O5 -157.7(4) . .
C17 O7 Si2 C43 99.5(4) . .
C44 C43 Si2 O8 -75.6(6) . .
C48 C43 Si2 O8 106.1(6) . .
C44 C43 Si2 O6 12.6(6) . .
C48 C43 Si2 O6 -165.6(6) . .
C44 C43 Si2 O5 104.2(6) . .
C48 C43 Si2 O5 -74.1(6) . .
C44 C43 Si2 O7 -168.5(6) . .
C48 C43 Si2 O7 13.2(6) . .
C70B S2B C69 S2A -37.5(13) . .
O10B S2B C69 S2A 82(2) . .
O10A S2A C69 S2B -44.9(18) . .
C70A S2A C69 S2B 57.7(14) . .
C72 S3B O11 S3A -68.1(16) . .
C71 S3B O11 S3A 56.6(9) . .
C71 S3A O11 S3B -67.4(11) . .
C72 S3A O11 S3B 39.1(11) . .
O11 S3A C71 S3B 59.3(10) . .
C72 S3A C71 S3B -52.5(10) . .
O11 S3B C71 S3A -59.2(11) . .
C72 S3B C71 S3A 78.9(11) . .
O11 S3B C72 S3A 60.0(16) . .
C71 S3B C72 S3A -63.0(10) . .
O11 S3A C72 S3B -43.5(14) . .
C71 S3A C72 S3B 68.7(13) . .
C73 S4A O12 S4B -41.0(10) . .
C74 S4A O12 S4B 60.7(11) . .
C73 S4B O12 S4A 38.8(18) . .
C74 S4B O12 S4A -45.3(13) . .
O12 S4A C73 S4B 38.4(14) . .
C74 S4A C73 S4B -70.3(15) . .
O12 S4B C73 S4A -37.3(16) . .
C74 S4B C73 S4A 52.9(11) . .
O12 S4A C74 S4B -49.3(10) . .
C73 S4A C74 S4B 59.7(10) . .
O12 S4B C74 S4A 46.2(10) . .
C73 S4B C74 S4A -56.8(10) . .
C80A S7A C79 S7B 49.2(17) . .
O15A S7A C79 S7B -62.3(10) . .
O15B S7B C79 S7A -85.8(12) . .
C80B S7B C79 S7A 49.0(12) . .
